data_7201568
loop_
_publ_author_name
'Wang, Jun-Jie'
'Liu, Chun-Sen'
'Hu, Tong-Liang'
'Chang, Ze'
'Li, Cai-Yun'
'Yan, Li-Fen'
'Chen, Pei-Quan'
'Bu, Xian-He'
'Wu, Qiang'
'Zhao, Li-Juan'
'Wang, Zhe'
'Zhang, Xin-Zheng'

_publ_section_title
;
 Zinc(ii) coordination architectures with two bulky anthracene-based
 carboxylic ligands: crystal structures and luminescent properties
;
_journal_issue 6
_journal_name_full CrystEngComm
_journal_page_first 681
_journal_paper_doi 10.1039/b710209g
_journal_volume 10
_journal_year 2008
_chemical_formula_sum 'C42 H34 N2 O6 Zn'
_chemical_formula_weight 728.08
_chemical_name_systematic
;
?
;
_space_group_IT_number 15
_symmetry_cell_setting monoclinic
_symmetry_space_group_name_Hall '-C 2yc'
_symmetry_space_group_name_H-M 'C 1 2/c 1'
_atom_sites_solution_hydrogens geom
_atom_sites_solution_primary direct
_atom_sites_solution_secondary difmap
_audit_creation_method SHELXL-97
_cell_angle_alpha 90.00
_cell_angle_beta 94.489(2)
_cell_angle_gamma 90.00
_cell_formula_units_Z 4
_cell_length_a 24.168(3)
_cell_length_b 11.5740(15)
_cell_length_c 12.0378(16)
_cell_measurement_reflns_used 4115
_cell_measurement_temperature 294(2)
_cell_measurement_theta_max 26.35
_cell_measurement_theta_min 2.54
_cell_volume 3356.9(7)
_computing_cell_refinement 'Bruker SMART'
_computing_data_collection 'Bruker SMART'
_computing_data_reduction 'Bruker SAINT'
_computing_molecular_graphics 'Bruker SHELXTL'
_computing_publication_material 'Bruker SHELXTL'
_computing_structure_refinement 'SHELXL-97 (Sheldrick, 1997)'
_computing_structure_solution 'SHELXS-97 (Sheldrick, 1990)'
_diffrn_ambient_temperature 294(2)
_diffrn_measured_fraction_theta_full 0.999
_diffrn_measured_fraction_theta_max 0.999
_diffrn_measurement_device_type 'CCD area detector'
_diffrn_measurement_method 'phi and omega scans'
_diffrn_radiation_monochromator graphite
_diffrn_radiation_source 'fine-focus sealed tube'
_diffrn_radiation_type MoK\a
_diffrn_radiation_wavelength 0.71073
_diffrn_reflns_av_R_equivalents 0.0233
_diffrn_reflns_av_sigmaI/netI 0.0262
_diffrn_reflns_limit_h_max 23
_diffrn_reflns_limit_h_min -28
_diffrn_reflns_limit_k_max 13
_diffrn_reflns_limit_k_min -9
_diffrn_reflns_limit_l_max 14
_diffrn_reflns_limit_l_min -14
_diffrn_reflns_number 8309
_diffrn_reflns_theta_full 25.01
_diffrn_reflns_theta_max 25.01
_diffrn_reflns_theta_min 1.95
_diffrn_standards_decay_% 0
_diffrn_standards_interval_count 0
_diffrn_standards_interval_time 0
_diffrn_standards_number 0
_exptl_absorpt_coefficient_mu 0.786
_exptl_absorpt_correction_T_max 0.8845
_exptl_absorpt_correction_T_min 0.8586
_exptl_absorpt_correction_type multi-scan
_exptl_absorpt_process_details sadabs
_exptl_crystal_colour yellow
_exptl_crystal_density_diffrn 1.441
_exptl_crystal_density_meas ?
_exptl_crystal_density_method 'not measured'
_exptl_crystal_description block
_exptl_crystal_F_000 1512
_exptl_crystal_size_max 0.20
_exptl_crystal_size_mid 0.18
_exptl_crystal_size_min 0.16
_refine_diff_density_max 0.277
_refine_diff_density_min -0.345
_refine_diff_density_rms 0.052
_refine_ls_extinction_method none
_refine_ls_goodness_of_fit_ref 1.062
_refine_ls_hydrogen_treatment mixed
_refine_ls_matrix_type full
_refine_ls_number_parameters 237
_refine_ls_number_reflns 2956
_refine_ls_number_restraints 1
_refine_ls_restrained_S_all 1.062
_refine_ls_R_factor_all 0.0364
_refine_ls_R_factor_gt 0.0297
_refine_ls_shift/su_max 0.002
_refine_ls_shift/su_mean 0.000
_refine_ls_structure_factor_coef Fsqd
_refine_ls_weighting_details 'calc w=1/[\s^2^(Fo^2^)+(0.0374P)^2^+2.8650P] where P=(Fo^2^+2Fc^2^)/3'
_refine_ls_weighting_scheme calc
_refine_ls_wR_factor_gt 0.0740
_refine_ls_wR_factor_ref 0.0784
_reflns_number_gt 2593
_reflns_number_total 2956
_reflns_threshold_expression I>2sigma(I)
_cod_data_source_file b710209g.txt
_cod_data_source_block 4
_cod_depositor_comments
;
The following automatic conversions were performed:
'_symmetry_cell_setting' value 'Monoclinic' changed to 'monoclinic'
according to '/home/saulius/struct/CIF-dictionaries/cif_core.dic'
dictionary named 'cif_core.dic' version 2.4.1 from 2010-06-29.

Automatic conversion script
Id: cif_fix_enum 1527 2010-12-29 10:47:43Z saulius 

The following automatic conversions were performed:

'_exptl_crystal_density_meas' value 'none' was changed to '?' - the
value is perceived as not measured.

Automatic conversion script
Id: cif_fix_values 3008 2015-01-20 13:52:24Z robertas 
;
_cod_original_cell_volume 3356.9(8)
_cod_original_sg_symbol_H-M C2/c
_cod_database_code 7201568

loop_
_symmetry_equiv_pos_as_xyz
'x, y, z'
'-x, y, -z+1/2'
'x+1/2, y+1/2, z'
'-x+1/2, y+1/2, -z+1/2'
'-x, -y, -z'
'x, -y, z-1/2'
'-x+1/2, -y+1/2, -z'
'x+1/2, -y+1/2, z-1/2'

loop_
_atom_site_label
_atom_site_type_symbol
_atom_site_fract_x
_atom_site_fract_y
_atom_site_fract_z
_atom_site_U_iso_or_equiv
_atom_site_adp_type
_atom_site_occupancy
_atom_site_symmetry_multiplicity
_atom_site_calc_flag
_atom_site_refinement_flags
_atom_site_disorder_assembly
_atom_site_disorder_group
Zn1 Zn 1.0000 0.73673(3) 0.2500 0.02577(12) Uani 1 2 d S . .
C1 C 0.88593(8) 0.74517(15) 0.33627(16) 0.0276(4) Uani 1 1 d . . .
C2 C 0.85396(8) 0.78129(17) 0.43389(16) 0.0275(4) Uani 1 1 d . . .
C3 C 0.84458(8) 0.89923(18) 0.45107(16) 0.0317(5) Uani 1 1 d . . .
C4 C 0.86154(9) 0.98626(19) 0.37745(19) 0.0422(5) Uani 1 1 d . . .
H4A H 0.8803 0.9651 0.3160 0.051 Uiso 1 1 calc R . .
C5 C 0.85084(11) 1.0994(2) 0.3952(2) 0.0555(7) Uani 1 1 d . . .
H5A H 0.8618 1.1547 0.3453 0.067 Uiso 1 1 calc R . .
C6 C 0.82328(11) 1.1339(2) 0.4885(3) 0.0630(8) Uani 1 1 d . . .
H6A H 0.8164 1.2119 0.5000 0.076 Uiso 1 1 calc R . .
C7 C 0.80689(11) 1.0553(2) 0.5611(2) 0.0554(7) Uani 1 1 d . . .
H7A H 0.7892 1.0800 0.6227 0.066 Uiso 1 1 calc R . .
C8 C 0.81610(9) 0.9347(2) 0.54560(19) 0.0398(5) Uani 1 1 d . . .
C9 C 0.79825(9) 0.8517(2) 0.61710(19) 0.0460(6) Uani 1 1 d . . .
H9A H 0.7796 0.8751 0.6779 0.055 Uiso 1 1 calc R . .
C10 C 0.80714(9) 0.7345(2) 0.60153(18) 0.0394(5) Uani 1 1 d . . .
C11 C 0.78934(10) 0.6484(3) 0.6752(2) 0.0560(7) Uani 1 1 d . . .
H11A H 0.7708 0.6708 0.7365 0.067 Uiso 1 1 calc R . .
C12 C 0.79866(10) 0.5361(3) 0.6585(2) 0.0595(8) Uani 1 1 d . . .
H12A H 0.7874 0.4818 0.7090 0.071 Uiso 1 1 calc R . .
C13 C 0.82540(10) 0.4994(2) 0.5648(2) 0.0525(7) Uani 1 1 d . . .
H13A H 0.8308 0.4209 0.5531 0.063 Uiso 1 1 calc R . .
C14 C 0.84347(9) 0.5771(2) 0.4913(2) 0.0406(5) Uani 1 1 d . . .
H14A H 0.8612 0.5513 0.4301 0.049 Uiso 1 1 calc R . .
C15 C 0.83546(8) 0.69797(18) 0.50691(16) 0.0309(5) Uani 1 1 d . . .
C18 C 1.0000 0.1720(2) 0.2500 0.0282(6) Uani 1 2 d S . .
C19 C 1.0000 0.3004(2) 0.2500 0.0251(6) Uani 1 2 d S . .
C20 C 1.04854(8) 0.36321(17) 0.27116(17) 0.0309(4) Uani 1 1 d . . .
H20A H 1.0821 0.3252 0.2875 0.037 Uiso 1 1 calc R . .
C21 C 1.04686(8) 0.48209(17) 0.26795(17) 0.0310(4) Uani 1 1 d . . .
H21A H 1.0802 0.5223 0.2789 0.037 Uiso 1 1 calc R . .
C22 C 1.05262(10) 0.6781(2) 0.48989(18) 0.0457(6) Uani 1 1 d . . .
H22A H 1.0855 0.6896 0.5387 0.069 Uiso 1 1 calc R . .
H22B H 1.0470 0.5969 0.4772 0.069 Uiso 1 1 calc R . .
H22C H 1.0212 0.7097 0.5234 0.069 Uiso 1 1 calc R . .
N1 N 1.0000 0.54265(19) 0.2500 0.0271(5) Uani 1 2 d S . .
O1 O 0.93790(6) 0.74124(12) 0.35698(12) 0.0338(3) Uani 1 1 d . . .
O2 O 0.86013(6) 0.72390(15) 0.24564(12) 0.0458(4) Uani 1 1 d . . .
O3 O 1.05877(6) 0.73417(12) 0.38700(11) 0.0312(3) Uani 1 1 d D . .
H3A H 1.0882(6) 0.724(2) 0.361(2) 0.049(8) Uiso 1 1 d D . .
C17 C 1.02934(9) 0.10938(18) 0.33337(18) 0.0378(5) Uani 1 1 d . . .
H17A H 1.0499 0.1474 0.3908 0.045 Uiso 1 1 calc R . .
C16 C 1.02769(9) -0.00970(18) 0.33033(18) 0.0378(5) Uani 1 1 d . . .
H16A H 1.0471 -0.0500 0.3878 0.045 Uiso 1 1 calc R . .
N2 N 1.0000 -0.07039(19) 0.2500 0.0312(5) Uani 1 2 d S . .

loop_
_atom_site_aniso_label
_atom_site_aniso_U_11
_atom_site_aniso_U_22
_atom_site_aniso_U_33
_atom_site_aniso_U_23
_atom_site_aniso_U_13
_atom_site_aniso_U_12
Zn1 0.02637(18) 0.02419(18) 0.02730(18) 0.000 0.00565(12) 0.000
C1 0.0306(11) 0.0236(10) 0.0295(11) 0.0011(8) 0.0084(8) 0.0001(8)
C2 0.0212(9) 0.0353(11) 0.0262(10) -0.0028(8) 0.0028(8) 0.0033(8)
C3 0.0271(10) 0.0360(11) 0.0317(11) -0.0047(9) 0.0001(8) 0.0026(9)
C4 0.0455(13) 0.0379(13) 0.0435(13) -0.0049(10) 0.0042(10) -0.0018(10)
C5 0.0628(17) 0.0352(13) 0.0673(17) -0.0026(12) -0.0028(13) -0.0055(12)
C6 0.0628(17) 0.0367(14) 0.088(2) -0.0231(15) -0.0034(16) 0.0059(13)
C7 0.0488(15) 0.0557(16) 0.0619(17) -0.0292(14) 0.0059(13) 0.0094(13)
C8 0.0313(11) 0.0491(13) 0.0386(12) -0.0153(10) 0.0009(9) 0.0077(10)
C9 0.0350(12) 0.0719(17) 0.0322(12) -0.0114(11) 0.0099(10) 0.0094(12)
C10 0.0256(11) 0.0620(15) 0.0311(11) 0.0044(10) 0.0061(9) 0.0030(10)
C11 0.0377(13) 0.090(2) 0.0413(14) 0.0171(14) 0.0133(11) -0.0002(13)
C12 0.0386(14) 0.077(2) 0.0640(18) 0.0334(15) 0.0094(13) -0.0062(13)
C13 0.0380(13) 0.0476(14) 0.0717(18) 0.0226(13) 0.0034(12) 0.0000(11)
C14 0.0311(11) 0.0421(13) 0.0491(14) 0.0070(11) 0.0062(10) 0.0041(10)
C15 0.0204(10) 0.0420(12) 0.0303(11) 0.0034(9) 0.0024(8) 0.0048(9)
C18 0.0302(15) 0.0217(14) 0.0330(15) 0.000 0.0050(12) 0.000
C19 0.0330(15) 0.0222(13) 0.0203(13) 0.000 0.0032(11) 0.000
C20 0.0277(10) 0.0264(10) 0.0382(11) -0.0029(8) -0.0002(8) 0.0038(8)
C21 0.0265(10) 0.0273(10) 0.0392(12) -0.0047(9) 0.0024(8) -0.0024(8)
C22 0.0479(14) 0.0585(15) 0.0315(12) 0.0063(11) 0.0080(10) 0.0013(12)
N1 0.0265(12) 0.0239(12) 0.0311(13) 0.000 0.0042(10) 0.000
O1 0.0266(8) 0.0435(9) 0.0323(8) -0.0005(6) 0.0087(6) 0.0051(6)
O2 0.0356(8) 0.0710(11) 0.0312(9) -0.0137(7) 0.0056(7) -0.0033(8)
O3 0.0319(8) 0.0350(8) 0.0272(7) 0.0043(6) 0.0051(6) 0.0015(6)
C17 0.0471(13) 0.0269(11) 0.0374(12) -0.0048(9) -0.0089(10) 0.0026(10)
C16 0.0469(13) 0.0277(11) 0.0375(12) 0.0004(9) -0.0061(10) 0.0074(10)
N2 0.0350(13) 0.0239(12) 0.0350(13) 0.000 0.0045(10) 0.000

loop_
_atom_type_symbol
_atom_type_description
_atom_type_scat_dispersion_real
_atom_type_scat_dispersion_imag
_atom_type_scat_source
C C 0.0033 0.0016 'International Tables Vol C Tables 4.2.6.8 and 6.1.1.4'
H H 0.0000 0.0000 'International Tables Vol C Tables 4.2.6.8 and 6.1.1.4'
N N 0.0061 0.0033 'International Tables Vol C Tables 4.2.6.8 and 6.1.1.4'
O O 0.0106 0.0060 'International Tables Vol C Tables 4.2.6.8 and 6.1.1.4'
Zn Zn 0.2839 1.4301 'International Tables Vol C Tables 4.2.6.8 and 6.1.1.4'

loop_
_geom_angle_atom_site_label_1
_geom_angle_atom_site_label_2
_geom_angle_atom_site_label_3
_geom_angle
_geom_angle_site_symmetry_1
_geom_angle_site_symmetry_3
_geom_angle_publ_flag
O1 Zn1 O1 177.08(8) 2_755 . ?
O1 Zn1 O3 89.45(6) 2_755 2_755 ?
O1 Zn1 O3 90.59(6) . 2_755 ?
O1 Zn1 O3 90.59(6) 2_755 . ?
O1 Zn1 O3 89.45(6) . . ?
O3 Zn1 O3 178.37(8) 2_755 . ?
O1 Zn1 N2 88.54(4) 2_755 1_565 ?
O1 Zn1 N2 88.54(4) . 1_565 ?
O3 Zn1 N2 90.81(4) 2_755 1_565 ?
O3 Zn1 N2 90.81(4) . 1_565 ?
O1 Zn1 N1 91.46(4) 2_755 . ?
O1 Zn1 N1 91.46(4) . . ?
O3 Zn1 N1 89.19(4) 2_755 . ?
O3 Zn1 N1 89.19(4) . . ?
N2 Zn1 N1 180.000(1) 1_565 . ?
O2 C1 O1 126.27(18) . . ?
O2 C1 C2 119.08(18) . . ?
O1 C1 C2 114.64(17) . . ?
C15 C2 C3 120.96(18) . . ?
C15 C2 C1 120.25(17) . . ?
C3 C2 C1 118.77(17) . . ?
C2 C3 C4 122.66(19) . . ?
C2 C3 C8 119.3(2) . . ?
C4 C3 C8 118.1(2) . . ?
C5 C4 C3 121.2(2) . . ?
C4 C5 C6 120.5(3) . . ?
C7 C6 C5 120.6(2) . . ?
C6 C7 C8 121.4(2) . . ?
C9 C8 C7 122.7(2) . . ?
C9 C8 C3 119.2(2) . . ?
C7 C8 C3 118.2(2) . . ?
C8 C9 C10 122.5(2) . . ?
C9 C10 C11 122.9(2) . . ?
C9 C10 C15 118.8(2) . . ?
C11 C10 C15 118.3(2) . . ?
C12 C11 C10 121.6(2) . . ?
C11 C12 C13 120.4(2) . . ?
C14 C13 C12 120.9(3) . . ?
C13 C14 C15 120.6(2) . . ?
C2 C15 C14 122.60(19) . . ?
C2 C15 C10 119.33(19) . . ?
C14 C15 C10 118.08(19) . . ?
C17 C18 C17 117.0(3) 2_755 . ?
C17 C18 C19 121.48(13) 2_755 . ?
C17 C18 C19 121.48(13) . . ?
C20 C19 C20 116.7(2) . 2_755 ?
C20 C19 C18 121.63(12) . . ?
C20 C19 C18 121.63(12) 2_755 . ?
C21 C20 C19 119.75(19) . . ?
N1 C21 C20 123.50(19) . . ?
C21 N1 C21 116.7(2) 2_755 . ?
C21 N1 Zn1 121.67(11) 2_755 . ?
C21 N1 Zn1 121.67(11) . . ?
C1 O1 Zn1 129.94(13) . . ?
C22 O3 Zn1 125.79(13) . . ?
C16 C17 C18 119.38(19) . . ?
N2 C16 C17 123.9(2) . . ?
C16 N2 C16 116.4(2) . 2_755 ?
C16 N2 Zn1 121.82(12) . 1_545 ?
C16 N2 Zn1 121.82(12) 2_755 1_545 ?

loop_
_geom_bond_atom_site_label_1
_geom_bond_atom_site_label_2
_geom_bond_distance
_geom_bond_site_symmetry_2
_geom_bond_publ_flag
Zn1 O1 2.0534(13) 2_755 ?
Zn1 O1 2.0534(13) . ?
Zn1 O3 2.0909(14) 2_755 ?
Zn1 O3 2.0909(14) . ?
Zn1 N2 2.232(2) 1_565 ?
Zn1 N1 2.246(2) . ?
C1 O2 1.238(3) . ?
C1 O1 1.262(2) . ?
C1 C2 1.515(3) . ?
C2 C15 1.401(3) . ?
C2 C3 1.402(3) . ?
C3 C4 1.423(3) . ?
C3 C8 1.435(3) . ?
C4 C5 1.355(3) . ?
C5 C6 1.408(4) . ?
C6 C7 1.342(4) . ?
C7 C8 1.428(3) . ?
C8 C9 1.382(3) . ?
C9 C10 1.388(3) . ?
C10 C11 1.422(3) . ?
C10 C15 1.437(3) . ?
C11 C12 1.338(4) . ?
C12 C13 1.408(4) . ?
C13 C14 1.357(3) . ?
C14 C15 1.427(3) . ?
C18 C17 1.387(2) 2_755 ?
C18 C17 1.387(2) . ?
C18 C19 1.486(4) . ?
C19 C20 1.387(2) . ?
C19 C20 1.387(2) 2_755 ?
C20 C21 1.377(3) . ?
C21 N1 1.335(2) . ?
C22 O3 1.416(2) . ?
N1 C21 1.335(2) 2_755 ?
C17 C16 1.379(3) . ?
C16 N2 1.332(2) . ?
N2 C16 1.332(2) 2_755 ?
N2 Zn1 2.232(2) 1_545 ?

loop_
_geom_torsion_atom_site_label_1
_geom_torsion_atom_site_label_2
_geom_torsion_atom_site_label_3
_geom_torsion_atom_site_label_4
_geom_torsion
_geom_torsion_site_symmetry_1
_geom_torsion_site_symmetry_2
_geom_torsion_site_symmetry_3
_geom_torsion_site_symmetry_4
_geom_torsion_publ_flag
O2 C1 C2 C15 90.6(2) . . . . ?
O1 C1 C2 C15 -90.2(2) . . . . ?
O2 C1 C2 C3 -91.0(2) . . . . ?
O1 C1 C2 C3 88.2(2) . . . . ?
C15 C2 C3 C4 -178.48(19) . . . . ?
C1 C2 C3 C4 3.1(3) . . . . ?
C15 C2 C3 C8 0.6(3) . . . . ?
C1 C2 C3 C8 -177.75(17) . . . . ?
C2 C3 C4 C5 178.6(2) . . . . ?
C8 C3 C4 C5 -0.5(3) . . . . ?
C3 C4 C5 C6 1.0(4) . . . . ?
C4 C5 C6 C7 -0.4(4) . . . . ?
C5 C6 C7 C8 -0.8(4) . . . . ?
C6 C7 C8 C9 -178.1(2) . . . . ?
C6 C7 C8 C3 1.3(4) . . . . ?
C2 C3 C8 C9 -0.4(3) . . . . ?
C4 C3 C8 C9 178.7(2) . . . . ?
C2 C3 C8 C7 -179.79(19) . . . . ?
C4 C3 C8 C7 -0.6(3) . . . . ?
C7 C8 C9 C10 179.8(2) . . . . ?
C3 C8 C9 C10 0.4(3) . . . . ?
C8 C9 C10 C11 179.5(2) . . . . ?
C8 C9 C10 C15 -0.6(3) . . . . ?
C9 C10 C11 C12 -179.7(2) . . . . ?
C15 C10 C11 C12 0.4(4) . . . . ?
C10 C11 C12 C13 -1.7(4) . . . . ?
C11 C12 C13 C14 1.7(4) . . . . ?
C12 C13 C14 C15 -0.4(4) . . . . ?
C3 C2 C15 C14 179.03(19) . . . . ?
C1 C2 C15 C14 -2.6(3) . . . . ?
C3 C2 C15 C10 -0.8(3) . . . . ?
C1 C2 C15 C10 177.52(18) . . . . ?
C13 C14 C15 C2 179.3(2) . . . . ?
C13 C14 C15 C10 -0.8(3) . . . . ?
C9 C10 C15 C2 0.8(3) . . . . ?
C11 C10 C15 C2 -179.26(19) . . . . ?
C9 C10 C15 C14 -179.05(19) . . . . ?
C11 C10 C15 C14 0.9(3) . . . . ?
C17 C18 C19 C20 -134.64(15) 2_755 . . . ?
C17 C18 C19 C20 45.36(15) . . . . ?
C17 C18 C19 C20 45.36(15) 2_755 . . 2_755 ?
C17 C18 C19 C20 -134.64(15) . . . 2_755 ?
C20 C19 C20 C21 -1.42(14) 2_755 . . . ?
C18 C19 C20 C21 178.58(14) . . . . ?
C19 C20 C21 N1 3.0(3) . . . . ?
C20 C21 N1 C21 -1.54(15) . . . 2_755 ?
C20 C21 N1 Zn1 178.46(15) . . . . ?
O1 Zn1 N1 C21 -130.36(11) 2_755 . . 2_755 ?
O1 Zn1 N1 C21 49.64(11) . . . 2_755 ?
O3 Zn1 N1 C21 -40.93(11) 2_755 . . 2_755 ?
O3 Zn1 N1 C21 139.07(11) . . . 2_755 ?
N2 Zn1 N1 C21 101(100) 1_565 . . 2_755 ?
O1 Zn1 N1 C21 49.64(11) 2_755 . . . ?
O1 Zn1 N1 C21 -130.36(11) . . . . ?
O3 Zn1 N1 C21 139.07(11) 2_755 . . . ?
O3 Zn1 N1 C21 -40.93(11) . . . . ?
N2 Zn1 N1 C21 -79(100) 1_565 . . . ?
O2 C1 O1 Zn1 15.7(3) . . . . ?
C2 C1 O1 Zn1 -163.48(13) . . . . ?
O1 Zn1 O1 C1 88.53(16) 2_755 . . . ?
O3 Zn1 O1 C1 -2.27(16) 2_755 . . . ?
O3 Zn1 O1 C1 179.35(16) . . . . ?
N2 Zn1 O1 C1 88.53(16) 1_565 . . . ?
N1 Zn1 O1 C1 -91.47(16) . . . . ?
O1 Zn1 O3 C22 -147.74(16) 2_755 . . . ?
O1 Zn1 O3 C22 35.17(17) . . . . ?
O3 Zn1 O3 C22 -56.29(17) 2_755 . . . ?
N2 Zn1 O3 C22 123.71(16) 1_565 . . . ?
N1 Zn1 O3 C22 -56.29(16) . . . . ?
C17 C18 C17 C16 -0.56(15) 2_755 . . . ?
C19 C18 C17 C16 179.44(15) . . . . ?
C18 C17 C16 N2 1.2(3) . . . . ?
C17 C16 N2 C16 -0.62(16) . . . 2_755 ?
C17 C16 N2 Zn1 179.38(16) . . . 1_545 ?
